data_8105630
loop_
_publ_author_name
'Wang, Xia'
'Ling, Ning'
'Yang, Jing'
'Song, Ning'

_publ_section_title
;
 Crystal structure of dichlorido
 bis[1-((2,4-dimethyl-1H-imidazol-1-yl)methyl)-1H-benzo[d][1,2,3]triazole-\kN]cadmium(II),
 Cd(C12H13N5)2Cl2
;
_journal_issue 2
_journal_name_full 'Zeitschrift f\"ur Kristallographie - New Crystal Structures'
_journal_page_first 321
_journal_page_last 323
_journal_paper_doi 10.1515/ncrs-2018-0370
_journal_volume 234
_journal_year 2019
_chemical_formula_moiety 'C24 H26 Cd Cl2 N10'
_chemical_formula_sum 'C24 H26 Cd Cl2 N10'
_chemical_formula_weight 637.85
_space_group_crystal_system monoclinic
_space_group_IT_number 9
_space_group_name_Hall 'C -2yc'
_space_group_name_H-M_alt 'C 1 c 1'
_atom_sites_solution_hydrogens geom
_atom_sites_solution_primary direct
_cell_angle_alpha 90
_cell_angle_beta 94.184(2)
_cell_angle_gamma 90
_cell_formula_units_Z 4
_cell_length_a 9.3081(2)
_cell_length_b 11.7526(3)
_cell_length_c 24.9876(6)
_cell_measurement_reflns_used 4200
_cell_measurement_temperature 293(2)
_cell_measurement_theta_max 25.0150
_cell_measurement_theta_min 3.8320
_cell_volume 2726.22(11)
_computing_cell_refinement 'CrysAlisPro 1.171.38.41k (Rigaku OD, 2015)'
_computing_data_collection 'CrysAlisPro 1.171.38.41k (Rigaku OD, 2015)'
_computing_data_reduction 'CrysAlisPro 1.171.38.41k (Rigaku OD, 2015)'
_computing_molecular_graphics 'Olex2 (Dolomanov et al., 2009)'
_computing_publication_material 'Olex2 (Dolomanov et al., 2009)'
_computing_structure_refinement 'ShelXL (Sheldrick, 2015)'
_computing_structure_solution 'ShelXS (Sheldrick, 2008)'
_diffrn_ambient_temperature 293(2)
_diffrn_detector 'CCD plate'
_diffrn_detector_area_resol_mean 16.2312
_diffrn_detector_type Eos
_diffrn_measured_fraction_theta_full 0.998
_diffrn_measured_fraction_theta_max 0.871
_diffrn_measurement_details
;
List of Runs (angles in degrees, time in seconds):

  # Type    Start    End  Width  t~exp~   \w     \q     \k     \f   Frames
--------------------------------------------------------------------------
  1  \w     18.00  44.00   1.00    1.25    --   18.07  57.00-150.00   26
  2  \w    -46.00  35.00   1.00    1.25    --   18.07 -57.00-150.00   81
  3  \w     50.00  82.00   1.00    1.25    --   18.07  37.00  30.00   32
  4  \w      7.00  51.00   1.00    1.25    --   18.07  57.00-180.00   44
  5  \w     34.00  84.00   1.00    1.25    --   18.07-178.00-180.00   50
  6  \w    -18.00   8.00   1.00    1.25    --  -15.18 -99.00  60.00   26
  7  \w      9.00  70.00   1.00    1.25    --   18.07  57.00-120.00   61
  8  \w     16.00  80.00   1.00    1.25    --   18.07  57.00  90.00   64
  9  \w    -21.00  20.00   1.00    1.25    --   18.07 -99.00 -30.00   41
;
_diffrn_measurement_device 'four-circle diffractometer'
_diffrn_measurement_device_type 'Xcalibur, Eos, Gemini'
_diffrn_measurement_method '\w scans'
_diffrn_orient_matrix_type 'CrysAlisPro convention (1999,Acta A55,543-557)'
_diffrn_orient_matrix_UB_11 -0.0572482000
_diffrn_orient_matrix_UB_12 -0.0085126000
_diffrn_orient_matrix_UB_13 -0.0199163000
_diffrn_orient_matrix_UB_21 -0.0419869000
_diffrn_orient_matrix_UB_22 -0.0249326000
_diffrn_orient_matrix_UB_23 0.0194765000
_diffrn_orient_matrix_UB_31 -0.0282205000
_diffrn_orient_matrix_UB_32 0.0543144000
_diffrn_orient_matrix_UB_33 0.0058193000
_diffrn_radiation_monochromator graphite
_diffrn_radiation_probe x-ray
_diffrn_radiation_type MoK\a
_diffrn_radiation_wavelength 0.71073
_diffrn_reflns_av_R_equivalents 0.0413
_diffrn_reflns_av_unetI/netI 0.0666
_diffrn_reflns_Laue_measured_fraction_full 0.998
_diffrn_reflns_Laue_measured_fraction_max 0.871
_diffrn_reflns_limit_h_max 12
_diffrn_reflns_limit_h_min -12
_diffrn_reflns_limit_k_max 16
_diffrn_reflns_limit_k_min -15
_diffrn_reflns_limit_l_max 33
_diffrn_reflns_limit_l_min -34
_diffrn_reflns_number 12268
_diffrn_reflns_point_group_measured_fraction_full 0.942
_diffrn_reflns_point_group_measured_fraction_max 0.772
_diffrn_reflns_theta_full 25.242
_diffrn_reflns_theta_max 29.426
_diffrn_reflns_theta_min 3.319
_diffrn_source 'fine-focus sealed X-ray tube'
_diffrn_source_type 'Enhance (Mo) X-ray Source'
_exptl_absorpt_coefficient_mu 1.031
_exptl_absorpt_correction_T_max 1.00000
_exptl_absorpt_correction_T_min 0.98454
_exptl_absorpt_correction_type multi-scan
_exptl_absorpt_process_details
;
CrysAlisPro 1.171.38.41k (Rigaku Oxford Diffraction, 2015)
Empirical absorption correction using spherical harmonics,
 implemented in SCALE3 ABSPACK scaling algorithm.
;
_exptl_crystal_colour colourless
_exptl_crystal_colour_primary colourless
_exptl_crystal_density_diffrn 1.554
_exptl_crystal_description prism
_exptl_crystal_F_000 1288
_exptl_crystal_size_max 0.16
_exptl_crystal_size_mid 0.14
_exptl_crystal_size_min 0.13
_refine_diff_density_max 0.493
_refine_diff_density_min -0.382
_refine_diff_density_rms 0.073
_refine_ls_abs_structure_details
;
 Flack x determined using 1766 quotients [(I+)-(I-)]/[(I+)+(I-)]
 (Parsons, Flack and Wagner, Acta Cryst. B69 (2013) 249-259).
;
_refine_ls_abs_structure_Flack -0.073(19)
_refine_ls_extinction_coef .
_refine_ls_extinction_method none
_refine_ls_goodness_of_fit_ref 1.016
_refine_ls_hydrogen_treatment constr
_refine_ls_matrix_type full
_refine_ls_number_parameters 338
_refine_ls_number_reflns 5833
_refine_ls_number_restraints 2
_refine_ls_restrained_S_all 1.016
_refine_ls_R_factor_all 0.0534
_refine_ls_R_factor_gt 0.0412
_refine_ls_shift/su_max 0.000
_refine_ls_shift/su_mean 0.000
_refine_ls_structure_factor_coef Fsqd
_refine_ls_weighting_details 'w=1/[\s^2^(Fo^2^)+(0.0101P)^2^] where P=(Fo^2^+2Fc^2^)/3'
_refine_ls_weighting_scheme calc
_refine_ls_wR_factor_gt 0.0524
_refine_ls_wR_factor_ref 0.0581
_reflns_Friedel_coverage 0.771
_reflns_Friedel_fraction_full 0.887
_reflns_Friedel_fraction_max 0.673
_reflns_number_gt 4973
_reflns_number_total 5833
_reflns_threshold_expression 'I > 2\s(I)'
_cod_data_source_file suppl_ncrs-2018-0370_suppl.cif
_cod_data_source_block 2018x3
_cod_original_cell_volume 2726.23(11)
_cod_database_code 8105630
_chemical_oxdiff_formula C22H20N2O8Cd1
_chemical_oxdiff_usercomment 1
_shelx_space_group_comment
;
The symmetry employed for this shelxl refinement is uniquely defined
by the following loop, which should always be used as a source of
symmetry information in preference to the above space-group names.
They are only intended as comments.
;
_shelx_estimated_absorpt_t_max 0.878
_shelx_estimated_absorpt_t_min 0.852
_reflns_odcompleteness_completeness 99.73
_reflns_odcompleteness_iscentric 1
_reflns_odcompleteness_theta 26.32
_olex2_refinement_description
;
1. Fixed Uiso
 At 1.2 times of:
  All C(H) groups, All C(H,H) groups
 At 1.5 times of:
  All C(H,H,H) groups
2.a Secondary CH2 refined with riding coordinates:
 C7(H7A,H7B), C19(H19A,H19B)
2.b Aromatic/amide H refined with riding coordinates:
 C1(H1), C2(H2), C3(H3), C4(H4), C9(H9), C13(H13), C14(H14), C15(H15),
 C16(H16), C21(H21)
2.c Idealised Me refined as rotating group:
 C11(H11A,H11B,H11C), C12(H12A,H12B,H12C), C23(H23A,H23B,H23C), C24(H24A,H24B,
 H24C)
;

loop_
_space_group_symop_operation_xyz
'x, y, z'
'x, -y, z+1/2'
'x+1/2, y+1/2, z'
'x+1/2, -y+1/2, z+1/2'

loop_
_atom_site_label
_atom_site_type_symbol
_atom_site_fract_x
_atom_site_fract_y
_atom_site_fract_z
_atom_site_U_iso_or_equiv
_atom_site_adp_type
_atom_site_occupancy
_atom_site_site_symmetry_order
_atom_site_calc_flag
_atom_site_refinement_flags_posn
_atom_site_refinement_flags_adp
_atom_site_refinement_flags_occupancy
_atom_site_disorder_assembly
_atom_site_disorder_group
C1 C 1.0216(8) 0.1928(6) 0.0407(4) 0.050(2) Uani 1 1 d . . . . .
H1 H 1.0795 0.1979 0.0725 0.060 Uiso 1 1 calc R . . . .
C2 C 1.0485(8) 0.2561(5) -0.0041(3) 0.064(2) Uani 1 1 d . . . . .
H2 H 1.1273 0.3050 -0.0027 0.077 Uiso 1 1 calc R . . . .
C3 C 0.9584(10) 0.2480(7) -0.0518(3) 0.065(2) Uani 1 1 d . . . . .
H3 H 0.9793 0.2923 -0.0810 0.078 Uiso 1 1 calc R . . . .
C4 C 0.8435(10) 0.1785(6) -0.0565(3) 0.059(2) Uani 1 1 d . . . . .
H4 H 0.7854 0.1740 -0.0883 0.070 Uiso 1 1 calc R . . . .
C5 C 0.8147(8) 0.1132(6) -0.0118(3) 0.0442(19) Uani 1 1 d . . . . .
C6 C 0.9030(6) 0.1211(5) 0.0352(3) 0.0372(14) Uani 1 1 d . . . . .
C7 C 0.8866(7) 0.0177(5) 0.1243(2) 0.0459(16) Uani 1 1 d . . . . .
H7A H 0.9904 0.0235 0.1304 0.055 Uiso 1 1 calc R . . . .
H7B H 0.8595 -0.0603 0.1313 0.055 Uiso 1 1 calc R . . . .
C8 C 0.6865(6) 0.0791(5) 0.1802(2) 0.0364(14) Uani 1 1 d . . . . .
C9 C 0.8782(6) 0.1885(5) 0.1841(2) 0.0404(14) Uani 1 1 d . . . . .
H9 H 0.9688 0.2178 0.1786 0.049 Uiso 1 1 calc R . . . .
C10 C 0.7816(6) 0.2335(5) 0.2162(2) 0.0409(14) Uani 1 1 d . . . . .
C11 C 0.7935(7) 0.3357(6) 0.2518(3) 0.069(2) Uani 1 1 d . . . . .
H11A H 0.7273 0.3931 0.2381 0.104 Uiso 1 1 calc GR . . . .
H11B H 0.8900 0.3650 0.2529 0.104 Uiso 1 1 calc GR . . . .
H11C H 0.7709 0.3148 0.2874 0.104 Uiso 1 1 calc GR . . . .
C12 C 0.5894(7) -0.0191(5) 0.1667(3) 0.062(2) Uani 1 1 d . . . . .
H12A H 0.4931 -0.0002 0.1748 0.093 Uiso 1 1 calc GR . . . .
H12B H 0.6219 -0.0842 0.1874 0.093 Uiso 1 1 calc GR . . . .
H12C H 0.5908 -0.0362 0.1292 0.093 Uiso 1 1 calc GR . . . .
C13 C 0.2069(8) 0.0627(6) 0.5164(3) 0.059(2) Uani 1 1 d . . . . .
H13 H 0.2721 0.0077 0.5068 0.071 Uiso 1 1 calc R . . . .
C14 C 0.2103(9) 0.1081(7) 0.5677(3) 0.077(2) Uani 1 1 d . . . . .
H14 H 0.2788 0.0817 0.5937 0.092 Uiso 1 1 calc R . . . .
C15 C 0.1146(10) 0.1916(7) 0.5814(3) 0.076(2) Uani 1 1 d . . . . .
H15 H 0.1213 0.2190 0.6164 0.091 Uiso 1 1 calc R . . . .
C16 C 0.0124(11) 0.2348(9) 0.5464(4) 0.075(3) Uani 1 1 d . . . . .
H16 H -0.0518 0.2902 0.5564 0.089 Uiso 1 1 calc R . . . .
C17 C 0.0077(8) 0.1918(6) 0.4938(3) 0.0605(19) Uani 1 1 d . . . . .
C18 C 0.0993(9) 0.1052(7) 0.4802(3) 0.049(2) Uani 1 1 d . . . . .
C19 C 0.1122(8) -0.0038(7) 0.3929(3) 0.067(2) Uani 1 1 d . . . . .
H19A H 0.0369 -0.0228 0.3655 0.080 Uiso 1 1 calc R . . . .
H19B H 0.1340 -0.0718 0.4140 0.080 Uiso 1 1 calc R . . . .
C20 C 0.2482(7) 0.1017(5) 0.3250(2) 0.0379(15) Uani 1 1 d . . . . .
C21 C 0.3795(8) -0.0113(5) 0.3795(3) 0.0549(17) Uani 1 1 d . . . . .
H21 H 0.4065 -0.0633 0.4064 0.066 Uiso 1 1 calc R . . . .
C22 C 0.4666(8) 0.0377(5) 0.3453(2) 0.0480(17) Uani 1 1 d . . . . .
C23 C 0.6258(7) 0.0284(7) 0.3417(3) 0.083(3) Uani 1 1 d . . . . .
H23A H 0.6450 -0.0122 0.3097 0.124 Uiso 1 1 calc GR . . . .
H23B H 0.6676 -0.0117 0.3724 0.124 Uiso 1 1 calc GR . . . .
H23C H 0.6668 0.1033 0.3406 0.124 Uiso 1 1 calc GR . . . .
C24 C 0.1253(7) 0.1655(6) 0.2993(3) 0.0598(19) Uani 1 1 d . . . . .
H24A H 0.1581 0.2130 0.2714 0.090 Uiso 1 1 calc GR . . . .
H24B H 0.0833 0.2121 0.3257 0.090 Uiso 1 1 calc GR . . . .
H24C H 0.0544 0.1131 0.2842 0.090 Uiso 1 1 calc GR . . . .
Cd1 Cd 0.44408(4) 0.20826(3) 0.24023(2) 0.03632(10) Uani 1 1 d . . . . .
Cl1 Cl 0.41532(18) 0.40578(13) 0.26571(8) 0.0657(5) Uani 1 1 d . . . . .
Cl2 Cl 0.27411(17) 0.16683(17) 0.16269(7) 0.0658(5) Uani 1 1 d . . . . .
N1 N 0.7087(7) 0.0346(6) -0.0048(3) 0.0641(18) Uani 1 1 d . . . . .
N2 N 0.7269(6) -0.0059(4) 0.0434(2) 0.0563(14) Uani 1 1 d . . . . .
N3 N 0.8447(6) 0.0453(4) 0.0690(2) 0.0413(14) Uani 1 1 d . . . . .
N4 N 0.8189(4) 0.0931(4) 0.16136(18) 0.0344(11) Uani 1 1 d . . . . .
N5 N 0.6604(5) 0.1631(4) 0.21298(18) 0.0353(11) Uani 1 1 d . . . . .
N6 N -0.0846(9) 0.2176(7) 0.4497(4) 0.086(3) Uani 1 1 d . . . . .
N7 N -0.0519(7) 0.1519(7) 0.4100(3) 0.082(2) Uani 1 1 d . . . . .
N8 N 0.0594(8) 0.0824(6) 0.4273(3) 0.0610(19) Uani 1 1 d . . . . .
N9 N 0.2417(6) 0.0308(4) 0.3668(2) 0.0488(13) Uani 1 1 d . . . . .
N10 N 0.3820(5) 0.1087(4) 0.31103(18) 0.0372(11) Uani 1 1 d . . . . .

loop_
_atom_site_aniso_label
_atom_site_aniso_U_11
_atom_site_aniso_U_22
_atom_site_aniso_U_33
_atom_site_aniso_U_23
_atom_site_aniso_U_13
_atom_site_aniso_U_12
C1 0.042(4) 0.062(5) 0.047(5) -0.008(4) 0.006(4) -0.006(4)
C2 0.066(5) 0.051(4) 0.080(6) -0.004(4) 0.025(5) -0.010(4)
C3 0.094(7) 0.043(4) 0.061(6) 0.007(4) 0.027(5) 0.007(5)
C4 0.081(6) 0.059(5) 0.036(5) -0.002(4) 0.004(4) 0.018(5)
C5 0.055(5) 0.041(4) 0.037(4) -0.011(3) 0.001(4) 0.000(4)
C6 0.038(3) 0.036(3) 0.039(4) -0.011(3) 0.009(3) 0.007(3)
C7 0.047(4) 0.042(4) 0.050(4) 0.000(3) 0.017(3) 0.013(3)
C8 0.036(3) 0.031(3) 0.042(4) 0.000(3) 0.005(3) 0.002(3)
C9 0.030(3) 0.053(4) 0.038(4) -0.002(3) 0.002(3) -0.008(3)
C10 0.028(3) 0.057(4) 0.037(4) -0.008(3) 0.000(3) -0.002(3)
C11 0.049(4) 0.086(5) 0.074(6) -0.038(4) 0.014(4) -0.017(4)
C12 0.054(4) 0.045(4) 0.089(6) -0.004(4) 0.023(4) -0.008(3)
C13 0.061(5) 0.064(5) 0.053(5) 0.011(4) 0.001(4) -0.013(4)
C14 0.082(6) 0.095(6) 0.051(5) 0.013(4) -0.011(5) -0.027(5)
C15 0.089(6) 0.086(6) 0.053(5) -0.008(5) 0.002(5) -0.031(5)
C16 0.080(7) 0.080(6) 0.068(7) -0.005(6) 0.032(6) -0.025(6)
C17 0.059(5) 0.074(5) 0.051(5) 0.011(4) 0.020(4) -0.014(4)
C18 0.048(4) 0.064(5) 0.037(4) 0.003(4) 0.013(4) -0.028(4)
C19 0.080(6) 0.082(5) 0.040(4) 0.002(4) 0.012(4) -0.036(5)
C20 0.042(4) 0.044(4) 0.028(4) 0.000(3) 0.006(3) -0.008(3)
C21 0.085(5) 0.039(4) 0.040(4) 0.007(3) 0.002(4) 0.011(4)
C22 0.070(5) 0.047(4) 0.027(3) 0.002(3) -0.001(3) 0.014(4)
C23 0.064(5) 0.116(7) 0.067(5) 0.019(5) 0.000(4) 0.046(5)
C24 0.037(4) 0.094(5) 0.049(5) 0.015(4) 0.006(3) -0.008(4)
Cd1 0.03126(18) 0.0450(2) 0.0332(2) 0.0018(3) 0.00556(14) 0.0027(3)
Cl1 0.0655(12) 0.0468(9) 0.0843(14) -0.0084(8) 0.0019(10) 0.0110(9)
Cl2 0.0415(9) 0.1086(14) 0.0456(10) -0.0133(10) -0.0087(8) 0.0064(10)
N1 0.067(4) 0.074(5) 0.049(4) -0.008(3) -0.009(3) -0.010(4)
N2 0.055(4) 0.057(3) 0.056(4) -0.011(3) 0.004(3) -0.013(3)
N3 0.042(3) 0.045(3) 0.039(4) -0.005(3) 0.008(3) -0.006(3)
N4 0.030(3) 0.038(3) 0.036(3) -0.002(2) 0.007(2) 0.008(2)
N5 0.031(2) 0.040(3) 0.035(3) 0.004(2) 0.001(2) 0.000(2)
N6 0.069(6) 0.128(7) 0.063(6) 0.020(5) 0.014(5) 0.009(5)
N7 0.059(4) 0.139(7) 0.047(5) 0.016(4) 0.001(4) -0.007(4)
N8 0.062(4) 0.087(5) 0.036(4) 0.009(4) 0.014(3) -0.022(4)
N9 0.067(4) 0.046(3) 0.035(3) 0.004(2) 0.010(3) -0.015(3)
N10 0.042(3) 0.039(3) 0.031(3) 0.005(2) 0.001(2) 0.001(2)

loop_
_atom_type_symbol
_atom_type_description
_atom_type_scat_dispersion_real
_atom_type_scat_dispersion_imag
_atom_type_scat_source
C C 0.0033 0.0016 'International Tables Vol C Tables 4.2.6.8 and 6.1.1.4'
H H 0.0000 0.0000 'International Tables Vol C Tables 4.2.6.8 and 6.1.1.4'
Cd Cd -0.8075 1.2024 'International Tables Vol C Tables 4.2.6.8 and 6.1.1.4'
Cl Cl 0.1484 0.1585 'International Tables Vol C Tables 4.2.6.8 and 6.1.1.4'
N N 0.0061 0.0033 'International Tables Vol C Tables 4.2.6.8 and 6.1.1.4'

loop_
_geom_angle_atom_site_label_1
_geom_angle_atom_site_label_2
_geom_angle_atom_site_label_3
_geom_angle
_geom_angle_site_symmetry_1
_geom_angle_site_symmetry_3
C2 C1 H1 122.0 . .
C2 C1 C6 115.9(8) . .
C6 C1 H1 122.0 . .
C1 C2 H2 119.5 . .
C1 C2 C3 121.1(7) . .
C3 C2 H2 119.5 . .
C2 C3 H3 118.8 . .
C4 C3 C2 122.4(7) . .
C4 C3 H3 118.8 . .
C3 C4 H4 121.3 . .
C3 C4 C5 117.4(8) . .
C5 C4 H4 121.3 . .
C6 C5 C4 120.3(7) . .
N1 C5 C4 130.8(7) . .
N1 C5 C6 108.9(7) . .
C5 C6 C1 122.8(7) . .
N3 C6 C1 133.1(7) . .
N3 C6 C5 104.0(6) . .
H7A C7 H7B 107.9 . .
N3 C7 H7A 109.3 . .
N3 C7 H7B 109.3 . .
N3 C7 N4 111.8(5) . .
N4 C7 H7A 109.3 . .
N4 C7 H7B 109.3 . .
N4 C8 C12 124.4(5) . .
N5 C8 C12 125.9(5) . .
N5 C8 N4 109.7(5) . .
C10 C9 H9 126.2 . .
C10 C9 N4 107.6(5) . .
N4 C9 H9 126.2 . .
C9 C10 C11 130.0(5) . .
C9 C10 N5 107.6(5) . .
N5 C10 C11 122.4(5) . .
C10 C11 H11A 109.5 . .
C10 C11 H11B 109.5 . .
C10 C11 H11C 109.5 . .
H11A C11 H11B 109.5 . .
H11A C11 H11C 109.5 . .
H11B C11 H11C 109.5 . .
C8 C12 H12A 109.5 . .
C8 C12 H12B 109.5 . .
C8 C12 H12C 109.5 . .
H12A C12 H12B 109.5 . .
H12A C12 H12C 109.5 . .
H12B C12 H12C 109.5 . .
C14 C13 H13 122.3 . .
C14 C13 C18 115.4(8) . .
C18 C13 H13 122.3 . .
C13 C14 H14 119.0 . .
C15 C14 C13 122.0(8) . .
C15 C14 H14 119.0 . .
C14 C15 H15 118.5 . .
C16 C15 C14 122.9(9) . .
C16 C15 H15 118.5 . .
C15 C16 H16 121.8 . .
C15 C16 C17 116.5(10) . .
C17 C16 H16 121.8 . .
C18 C17 C16 121.0(8) . .
N6 C17 C16 129.9(9) . .
N6 C17 C18 109.0(8) . .
C17 C18 C13 122.2(7) . .
N8 C18 C13 133.3(9) . .
N8 C18 C17 104.4(7) . .
H19A C19 H19B 107.7 . .
N8 C19 H19A 108.9 . .
N8 C19 H19B 108.9 . .
N8 C19 N9 113.4(6) . .
N9 C19 H19A 108.9 . .
N9 C19 H19B 108.9 . .
N9 C20 C24 125.2(6) . .
N10 C20 C24 124.7(5) . .
N10 C20 N9 110.0(6) . .
C22 C21 H21 126.5 . .
C22 C21 N9 107.0(5) . .
N9 C21 H21 126.5 . .
C21 C22 C23 130.7(6) . .
C21 C22 N10 107.8(6) . .
N10 C22 C23 121.5(6) . .
C22 C23 H23A 109.5 . .
C22 C23 H23B 109.5 . .
C22 C23 H23C 109.5 . .
H23A C23 H23B 109.5 . .
H23A C23 H23C 109.5 . .
H23B C23 H23C 109.5 . .
C20 C24 H24A 109.5 . .
C20 C24 H24B 109.5 . .
C20 C24 H24C 109.5 . .
H24A C24 H24B 109.5 . .
H24A C24 H24C 109.5 . .
H24B C24 H24C 109.5 . .
Cl1 Cd1 Cl2 108.61(6) . .
N5 Cd1 Cl1 115.22(12) . .
N5 Cd1 Cl2 104.77(12) . .
N10 Cd1 Cl1 104.69(12) . .
N10 Cd1 Cl2 109.37(12) . .
N10 Cd1 N5 114.07(16) . .
N2 N1 C5 108.6(6) . .
N1 N2 N3 108.6(5) . .
C6 N3 C7 130.2(6) . .
C6 N3 N2 109.8(6) . .
N2 N3 C7 119.9(6) . .
C8 N4 C7 126.2(5) . .
C9 N4 C7 125.9(5) . .
C9 N4 C8 107.9(5) . .
C8 N5 C10 107.2(5) . .
C8 N5 Cd1 125.3(4) . .
C10 N5 Cd1 125.7(4) . .
N7 N6 C17 108.0(8) . .
N6 N7 N8 109.1(7) . .
C18 N8 C19 129.2(8) . .
N7 N8 C18 109.5(7) . .
N7 N8 C19 121.2(7) . .
C20 N9 C19 127.1(6) . .
C20 N9 C21 107.7(5) . .
C21 N9 C19 125.1(6) . .
C20 N10 C22 107.5(5) . .
C20 N10 Cd1 123.1(4) . .
C22 N10 Cd1 129.2(4) . .

loop_
_geom_bond_atom_site_label_1
_geom_bond_atom_site_label_2
_geom_bond_distance
_geom_bond_site_symmetry_2
C1 H1 0.9300 .
C1 C2 1.380(10) .
C1 C6 1.388(9) .
C2 H2 0.9300 .
C2 C3 1.410(10) .
C3 H3 0.9300 .
C3 C4 1.344(11) .
C4 H4 0.9300 .
C4 C5 1.397(10) .
C5 C6 1.386(9) .
C5 N1 1.372(9) .
C6 N3 1.367(7) .
C7 H7A 0.9700 .
C7 H7B 0.9700 .
C7 N3 1.445(8) .
C7 N4 1.458(6) .
C8 C12 1.489(8) .
C8 N4 1.360(7) .
C8 N5 1.317(7) .
C9 H9 0.9300 .
C9 C10 1.356(7) .
C9 N4 1.356(7) .
C10 C11 1.495(8) .
C10 N5 1.396(7) .
C11 H11A 0.9600 .
C11 H11B 0.9600 .
C11 H11C 0.9600 .
C12 H12A 0.9600 .
C12 H12B 0.9600 .
C12 H12C 0.9600 .
C13 H13 0.9300 .
C13 C14 1.388(10) .
C13 C18 1.391(10) .
C14 H14 0.9300 .
C14 C15 1.385(10) .
C15 H15 0.9300 .
C15 C16 1.344(12) .
C16 H16 0.9300 .
C16 C17 1.406(11) .
C17 C18 1.385(10) .
C17 N6 1.381(11) .
C18 N8 1.373(9) .
C19 H19A 0.9700 .
C19 H19B 0.9700 .
C19 N8 1.439(9) .
C19 N9 1.469(8) .
C20 C24 1.475(8) .
C20 N9 1.342(7) .
C20 N10 1.320(7) .
C21 H21 0.9300 .
C21 C22 1.348(8) .
C21 N9 1.389(8) .
C22 C23 1.495(9) .
C22 N10 1.397(7) .
C23 H23A 0.9600 .
C23 H23B 0.9600 .
C23 H23C 0.9600 .
C24 H24A 0.9600 .
C24 H24B 0.9600 .
C24 H24C 0.9600 .
Cd1 Cl1 2.4270(16) .
Cd1 Cl2 2.4592(16) .
Cd1 N5 2.236(4) .
Cd1 N10 2.232(4) .
N1 N2 1.296(8) .
N2 N3 1.368(7) .
N6 N7 1.309(10) .
N7 N8 1.364(9) .

loop_
_geom_torsion_atom_site_label_1
_geom_torsion_atom_site_label_2
_geom_torsion_atom_site_label_3
_geom_torsion_atom_site_label_4
_geom_torsion
_geom_torsion_site_symmetry_1
_geom_torsion_site_symmetry_2
_geom_torsion_site_symmetry_3
_geom_torsion_site_symmetry_4
C1 C2 C3 C4 -0.5(12) . . . .
C1 C6 N3 C7 2.8(11) . . . .
C1 C6 N3 N2 -179.1(6) . . . .
C2 C1 C6 C5 -0.6(10) . . . .
C2 C1 C6 N3 178.4(6) . . . .
C2 C3 C4 C5 0.2(12) . . . .
C3 C4 C5 C6 -0.1(11) . . . .
C3 C4 C5 N1 -178.7(8) . . . .
C4 C5 C6 C1 0.4(10) . . . .
C4 C5 C6 N3 -178.9(6) . . . .
C4 C5 N1 N2 178.7(7) . . . .
C5 C6 N3 C7 -178.0(6) . . . .
C5 C6 N3 N2 0.1(6) . . . .
C5 N1 N2 N3 0.1(8) . . . .
C6 C1 C2 C3 0.7(10) . . . .
C6 C5 N1 N2 0.0(8) . . . .
C9 C10 N5 C8 0.5(6) . . . .
C9 C10 N5 Cd1 -164.8(4) . . . .
C10 C9 N4 C7 -179.4(5) . . . .
C10 C9 N4 C8 -0.7(7) . . . .
C11 C10 N5 C8 -177.4(6) . . . .
C11 C10 N5 Cd1 17.3(8) . . . .
C12 C8 N4 C7 1.6(9) . . . .
C12 C8 N4 C9 -177.1(6) . . . .
C12 C8 N5 C10 177.2(6) . . . .
C12 C8 N5 Cd1 -17.4(9) . . . .
C13 C14 C15 C16 -0.2(12) . . . .
C13 C18 N8 C19 6.2(13) . . . .
C13 C18 N8 N7 -177.8(8) . . . .
C14 C13 C18 C17 3.8(10) . . . .
C14 C13 C18 N8 -179.1(7) . . . .
C14 C15 C16 C17 -0.8(12) . . . .
C15 C16 C17 C18 3.3(11) . . . .
C15 C16 C17 N6 179.0(8) . . . .
C16 C17 C18 C13 -5.0(11) . . . .
C16 C17 C18 N8 177.2(7) . . . .
C16 C17 N6 N7 -176.9(8) . . . .
C17 C18 N8 C19 -176.3(6) . . . .
C17 C18 N8 N7 -0.4(8) . . . .
C17 N6 N7 N8 0.6(9) . . . .
C18 C13 C14 C15 -1.2(11) . . . .
C18 C17 N6 N7 -0.8(9) . . . .
C21 C22 N10 C20 0.3(7) . . . .
C21 C22 N10 Cd1 -174.9(4) . . . .
C22 C21 N9 C19 177.5(6) . . . .
C22 C21 N9 C20 1.3(7) . . . .
C23 C22 N10 C20 -177.9(6) . . . .
C23 C22 N10 Cd1 6.8(8) . . . .
C24 C20 N9 C19 4.5(10) . . . .
C24 C20 N9 C21 -179.4(6) . . . .
C24 C20 N10 C22 178.8(6) . . . .
C24 C20 N10 Cd1 -5.6(8) . . . .
N1 C5 C6 C1 179.2(6) . . . .
N1 C5 C6 N3 -0.1(7) . . . .
N1 N2 N3 C6 -0.1(7) . . . .
N1 N2 N3 C7 178.2(5) . . . .
N3 C7 N4 C8 86.2(7) . . . .
N3 C7 N4 C9 -95.3(7) . . . .
N4 C7 N3 C6 87.3(7) . . . .
N4 C7 N3 N2 -90.7(6) . . . .
N4 C8 N5 C10 -1.0(6) . . . .
N4 C8 N5 Cd1 164.4(3) . . . .
N4 C9 C10 C11 177.8(6) . . . .
N4 C9 C10 N5 0.1(7) . . . .
N5 C8 N4 C7 179.8(5) . . . .
N5 C8 N4 C9 1.1(7) . . . .
N6 C17 C18 C13 178.5(7) . . . .
N6 C17 C18 N8 0.7(8) . . . .
N6 N7 N8 C18 -0.2(9) . . . .
N6 N7 N8 C19 176.2(6) . . . .
N8 C19 N9 C20 -76.1(9) . . . .
N8 C19 N9 C21 108.4(8) . . . .
N9 C19 N8 C18 -85.9(9) . . . .
N9 C19 N8 N7 98.5(8) . . . .
N9 C20 N10 C22 0.5(7) . . . .
N9 C20 N10 Cd1 176.1(4) . . . .
N9 C21 C22 C23 177.1(7) . . . .
N9 C21 C22 N10 -1.0(7) . . . .
N10 C20 N9 C19 -177.2(6) . . . .
N10 C20 N9 C21 -1.1(7) . . . .
